data_4027095
loop_
_publ_author_name
'Rafael P. Bula'
'Iris M. Oppel'
'Holger F. Bettinger'

_publ_section_title
;
 Thermal Generation of Pentacenes from Soluble
 6,13-Dihydro-6,13-ethenopentacene Precursors by a
 Diels-Alder-retro-Diels-Alder Sequence with 3,6-Disubstituted Tetrazines
;
_journal_name_full 'Journal of Organic Chemistry'
_journal_page_first 3538
_journal_page_last 3542
_journal_paper_doi 10.1021/jo202450u
_journal_volume 77
_journal_year 2012
_chemical_formula_sum 'C12 H20 O4'
_chemical_formula_weight 228.28
_chemical_name_systematic
; 
 ? 
;
_space_group_IT_number 14
_symmetry_cell_setting monoclinic
_symmetry_space_group_name_Hall '-P 2yn'
_symmetry_space_group_name_H-M 'P 1 21/n 1'
_atom_sites_solution_hydrogens geom
_atom_sites_solution_primary direct
_atom_sites_solution_secondary difmap
_audit_creation_method SHELXL-97
_cell_angle_alpha 90.00
_cell_angle_beta 106.497(4)
_cell_angle_gamma 90.00
_cell_formula_units_Z 4
_cell_length_a 7.3934(2)
_cell_length_b 15.6929(4)
_cell_length_c 10.0693(3)
_cell_measurement_reflns_used 5035
_cell_measurement_temperature 113(2)
_cell_measurement_theta_max 27.5
_cell_measurement_theta_min 2.87
_cell_volume 1120.19(6)
_computing_cell_refinement 'CrysAlis RED Oxford diffraction'
_computing_data_collection 'CrysAlis CCD Oxford diffraction'
_computing_data_reduction 'CrysAlis RED Oxford diffraction'
_computing_molecular_graphics SHELXL-97
_computing_publication_material SHELXL-97
_computing_structure_refinement 'SHELXL-97 (Sheldrick, 1997)'
_computing_structure_solution 'SHELXS-97 (Sheldrick, 1990)'
_diffrn_ambient_temperature 113(2)
_diffrn_measured_fraction_theta_full 0.998
_diffrn_measured_fraction_theta_max 0.998
_diffrn_measurement_device_type '562 frames in \w and 10 sec'
_diffrn_radiation_monochromator graphite
_diffrn_radiation_source 'fine-focus sealed tube'
_diffrn_radiation_type MoK\a
_diffrn_radiation_wavelength 0.71073
_diffrn_reflns_av_R_equivalents 0.0302
_diffrn_reflns_av_sigmaI/netI 0.0304
_diffrn_reflns_limit_h_max 9
_diffrn_reflns_limit_h_min -9
_diffrn_reflns_limit_k_max 13
_diffrn_reflns_limit_k_min -19
_diffrn_reflns_limit_l_max 12
_diffrn_reflns_limit_l_min -12
_diffrn_reflns_number 9940
_diffrn_reflns_theta_full 26.00
_diffrn_reflns_theta_max 26.00
_diffrn_reflns_theta_min 3.35
_exptl_absorpt_coefficient_mu 0.100
_exptl_absorpt_correction_type none
_exptl_crystal_colour colourless
_exptl_crystal_density_diffrn 1.354
_exptl_crystal_description prism
_exptl_crystal_F_000 496
_exptl_crystal_size_max 0.428
_exptl_crystal_size_mid 0.394
_exptl_crystal_size_min 0.227
_refine_diff_density_max 0.309
_refine_diff_density_min -0.397
_refine_diff_density_rms 0.053
_refine_ls_extinction_method none
_refine_ls_goodness_of_fit_ref 1.050
_refine_ls_hydrogen_treatment constr
_refine_ls_matrix_type full
_refine_ls_number_parameters 145
_refine_ls_number_reflns 2194
_refine_ls_number_restraints 0
_refine_ls_restrained_S_all 1.050
_refine_ls_R_factor_all 0.0469
_refine_ls_R_factor_gt 0.0361
_refine_ls_shift/su_max 0.000
_refine_ls_shift/su_mean 0.000
_refine_ls_structure_factor_coef Fsqd
_refine_ls_weighting_details 'calc w=1/[\s^2^(Fo^2^)+(0.0558P)^2^+0.1096P] where P=(Fo^2^+2Fc^2^)/3'
_refine_ls_weighting_scheme calc
_refine_ls_wR_factor_gt 0.0925
_refine_ls_wR_factor_ref 0.0951
_reflns_number_gt 1733
_reflns_number_total 2194
_reflns_threshold_expression >2sigma(I)
_cod_data_source_file jo202450u_si_001.cif
_cod_data_source_block p21n
_cod_original_cell_volume 1120.19(5)
_cod_database_code 4027095

loop_
_symmetry_equiv_pos_as_xyz
'x, y, z'
'-x+1/2, y+1/2, -z+1/2'
'-x, -y, -z'
'x-1/2, -y-1/2, z-1/2'

loop_
_atom_site_label
_atom_site_type_symbol
_atom_site_fract_x
_atom_site_fract_y
_atom_site_fract_z
_atom_site_U_iso_or_equiv
_atom_site_adp_type
_atom_site_occupancy
_atom_site_symmetry_multiplicity
_atom_site_calc_flag
_atom_site_refinement_flags
C1 C 0.34088(19) 0.17084(8) 0.38869(13) 0.0120(3) Uani 1 1 d .
H1 H 0.4081 0.2055 0.4714 0.014 Uiso 1 1 calc R
C2 C 0.44605(19) 0.08957(9) 0.38193(14) 0.0145(3) Uani 1 1 d .
H2 H 0.5599 0.0746 0.4496 0.017 Uiso 1 1 calc R
C3 C 0.36684(19) 0.04063(8) 0.27384(14) 0.0137(3) Uani 1 1 d .
H3 H 0.4207 -0.0115 0.2559 0.016 Uiso 1 1 calc R
C4 C 0.18354(18) 0.07516(8) 0.18185(13) 0.0116(3) Uani 1 1 d .
H4 H 0.1287 0.0355 0.1029 0.014 Uiso 1 1 calc R
C5 C 0.22075(18) 0.16383(8) 0.12838(13) 0.0115(3) Uani 1 1 d .
H5 H 0.0960 0.1915 0.0856 0.014 Uiso 1 1 calc R
C6 C 0.33014(19) 0.21957(8) 0.25237(13) 0.0123(3) Uani 1 1 d .
H6 H 0.4619 0.2265 0.2460 0.015 Uiso 1 1 calc R
C7 C 0.13886(19) 0.14791(9) 0.39321(13) 0.0133(3) Uani 1 1 d .
H7 H 0.0619 0.2013 0.3771 0.016 Uiso 1 1 calc R
C8 C 0.04893(18) 0.08505(8) 0.27451(13) 0.0122(3) Uani 1 1 d .
H8 H 0.0396 0.0283 0.3172 0.015 Uiso 1 1 calc R
C51 C 0.32468(19) 0.15790(9) 0.01815(14) 0.0146(3) Uani 1 1 d .
H51A H 0.3535 0.2161 -0.0079 0.018 Uiso 1 1 calc R
H51B H 0.4458 0.1277 0.0570 0.018 Uiso 1 1 calc R
O51 O 0.21624(14) 0.11360(6) -0.10403(9) 0.0157(2) Uani 1 1 d .
H51 H 0.1933 0.0638 -0.0827 0.024 Uiso 1 1 calc R
C61 C 0.2428(2) 0.30806(8) 0.24464(14) 0.0139(3) Uani 1 1 d .
H61A H 0.2493 0.3362 0.1581 0.017 Uiso 1 1 calc R
H61B H 0.1080 0.3023 0.2407 0.017 Uiso 1 1 calc R
O61 O 0.33418(14) 0.36077(6) 0.35961(9) 0.0164(2) Uani 1 1 d .
H61 H 0.4480 0.3671 0.3623 0.025 Uiso 1 1 calc R
C71 C 0.1385(2) 0.11228(9) 0.53324(14) 0.0169(3) Uani 1 1 d .
H71A H 0.0088 0.0955 0.5317 0.020 Uiso 1 1 calc R
H71B H 0.2200 0.0612 0.5548 0.020 Uiso 1 1 calc R
O71 O 0.20668(16) 0.17573(6) 0.63591(10) 0.0237(3) Uani 1 1 d .
H71 H 0.2068 0.1565 0.7138 0.036 Uiso 1 1 calc R
C81 C -0.15047(19) 0.11310(9) 0.19682(14) 0.0143(3) Uani 1 1 d .
H81A H -0.2288 0.1138 0.2618 0.017 Uiso 1 1 calc R
H81B H -0.1461 0.1719 0.1624 0.017 Uiso 1 1 calc R
O81 O -0.23754(13) 0.05851(6) 0.08199(9) 0.0155(2) Uani 1 1 d .
H81 H -0.2233 0.0794 0.0089 0.023 Uiso 1 1 calc R

loop_
_atom_site_aniso_label
_atom_site_aniso_U_11
_atom_site_aniso_U_22
_atom_site_aniso_U_33
_atom_site_aniso_U_23
_atom_site_aniso_U_13
_atom_site_aniso_U_12
C1 0.0142(7) 0.0110(7) 0.0098(6) -0.0007(5) 0.0017(5) -0.0014(5)
C2 0.0128(7) 0.0151(7) 0.0152(7) 0.0058(5) 0.0030(6) 0.0014(5)
C3 0.0139(7) 0.0109(7) 0.0173(7) 0.0019(5) 0.0061(6) 0.0027(5)
C4 0.0125(7) 0.0109(7) 0.0115(6) -0.0012(5) 0.0036(5) -0.0007(5)
C5 0.0114(6) 0.0121(7) 0.0113(7) 0.0000(5) 0.0038(5) -0.0002(5)
C6 0.0128(7) 0.0123(7) 0.0119(6) 0.0000(5) 0.0039(5) -0.0011(5)
C7 0.0157(7) 0.0122(7) 0.0126(7) 0.0004(5) 0.0050(5) 0.0003(5)
C8 0.0137(7) 0.0108(7) 0.0130(7) 0.0012(5) 0.0052(5) -0.0013(5)
C51 0.0161(7) 0.0158(7) 0.0121(6) -0.0014(5) 0.0042(5) -0.0023(5)
O51 0.0218(5) 0.0143(5) 0.0111(5) 0.0002(4) 0.0048(4) -0.0012(4)
C61 0.0170(7) 0.0114(7) 0.0122(6) -0.0003(5) 0.0022(5) -0.0017(5)
O61 0.0165(5) 0.0143(5) 0.0170(5) -0.0044(4) 0.0027(4) -0.0013(4)
C71 0.0231(8) 0.0155(7) 0.0136(7) -0.0011(6) 0.0076(6) -0.0036(6)
O71 0.0421(7) 0.0188(6) 0.0117(5) -0.0029(4) 0.0103(5) -0.0076(5)
C81 0.0145(7) 0.0142(7) 0.0150(7) -0.0031(5) 0.0055(5) -0.0011(5)
O81 0.0163(5) 0.0168(5) 0.0132(5) -0.0013(4) 0.0038(4) -0.0025(4)

loop_
_atom_type_symbol
_atom_type_description
_atom_type_scat_dispersion_real
_atom_type_scat_dispersion_imag
_atom_type_scat_source
C C 0.0033 0.0016 'International Tables Vol C Tables 4.2.6.8 and 6.1.1.4'
H H 0.0000 0.0000 'International Tables Vol C Tables 4.2.6.8 and 6.1.1.4'
O O 0.0106 0.0060 'International Tables Vol C Tables 4.2.6.8 and 6.1.1.4'

loop_
_geom_angle_atom_site_label_1
_geom_angle_atom_site_label_2
_geom_angle_atom_site_label_3
_geom_angle
C2 C1 C7 108.61(11)
C2 C1 C6 105.94(11)
C7 C1 C6 109.42(10)
C3 C2 C1 114.51(12)
C2 C3 C4 113.99(12)
C3 C4 C5 108.65(11)
C3 C4 C8 106.52(11)
C5 C4 C8 109.11(10)
C51 C5 C4 112.09(11)
C51 C5 C6 111.46(11)
C4 C5 C6 109.35(10)
C61 C6 C5 110.87(11)
C61 C6 C1 114.10(11)
C5 C6 C1 108.53(10)
C71 C7 C8 111.67(11)
C71 C7 C1 111.65(11)
C8 C7 C1 109.38(10)
C81 C8 C7 110.69(11)
C81 C8 C4 114.32(11)
C7 C8 C4 108.65(10)
O51 C51 C5 112.23(11)
O61 C61 C6 112.99(11)
O71 C71 C7 108.90(11)
O81 C81 C8 112.83(11)

loop_
_geom_bond_atom_site_label_1
_geom_bond_atom_site_label_2
_geom_bond_distance
C1 C2 1.5053(19)
C1 C7 1.5496(19)
C1 C6 1.5534(18)
C2 C3 1.3249(19)
C3 C4 1.5084(18)
C4 C5 1.5446(18)
C4 C8 1.5532(18)
C5 C51 1.5216(18)
C5 C6 1.5507(17)
C6 C61 1.5241(19)
C7 C71 1.5176(18)
C7 C8 1.5467(18)
C8 C81 1.5245(18)
C51 O51 1.4420(16)
C61 O61 1.4271(15)
C71 O71 1.4206(16)
C81 O81 1.4361(15)

loop_
_geom_torsion_atom_site_label_1
_geom_torsion_atom_site_label_2
_geom_torsion_atom_site_label_3
_geom_torsion_atom_site_label_4
_geom_torsion
C7 C1 C2 C3 58.72(15)
C6 C1 C2 C3 -58.72(15)
C1 C2 C3 C4 -1.88(18)
C2 C3 C4 C5 58.93(15)
C2 C3 C4 C8 -58.48(15)
C3 C4 C5 C51 73.73(14)
C8 C4 C5 C51 -170.52(11)
C3 C4 C5 C6 -50.40(13)
C8 C4 C5 C6 65.35(13)
C51 C5 C6 C61 102.11(13)
C4 C5 C6 C61 -133.40(11)
C51 C5 C6 C1 -131.82(12)
C4 C5 C6 C1 -7.33(14)
C2 C1 C6 C61 -174.95(11)
C7 C1 C6 C61 68.14(14)
C2 C1 C6 C5 60.88(13)
C7 C1 C6 C5 -56.03(13)
C2 C1 C7 C71 73.47(13)
C6 C1 C7 C71 -171.32(11)
C2 C1 C7 C8 -50.64(14)
C6 C1 C7 C8 64.57(13)
C71 C7 C8 C81 103.04(13)
C1 C7 C8 C81 -132.86(11)
C71 C7 C8 C4 -130.67(12)
C1 C7 C8 C4 -6.57(14)
C3 C4 C8 C81 -175.56(11)
C5 C4 C8 C81 67.34(14)
C3 C4 C8 C7 60.28(13)
C5 C4 C8 C7 -56.83(13)
C4 C5 C51 O51 62.95(14)
C6 C5 C51 O51 -174.11(10)
C5 C6 C61 O61 177.69(10)
C1 C6 C61 O61 54.79(15)
C8 C7 C71 O71 -174.74(11)
C1 C7 C71 O71 62.44(15)
C7 C8 C81 O81 177.73(10)
C4 C8 C81 O81 54.66(15)
